data_1504947
loop_
_publ_author_name
'Liu, Wei-Jun'
'Chen, Xiao-Hua'
'Gong, Liu-Zhu'

_publ_section_title
;
 Direct assembly of aldehydes, amino esters, and anilines into chiral
 imidazolidines via Br\/onsted acid catalyzed asymmetric 1,3-dipolar
 cycloadditions.
;
_journal_issue 23
_journal_name_full 'Organic letters'
_journal_page_first 5357
_journal_page_last 5360
_journal_paper_doi 10.1021/ol802177s
_journal_volume 10
_journal_year 2008
_chemical_formula_sum 'C31 H34 Br2 N2 O5'
_chemical_formula_weight 674.42
_chemical_name_systematic
;
 ?
;
_space_group_IT_number 2
_symmetry_cell_setting triclinic
_symmetry_space_group_name_Hall '-P 1'
_symmetry_space_group_name_H-M 'P -1'
_atom_sites_solution_hydrogens geom
_atom_sites_solution_primary direct
_atom_sites_solution_secondary difmap
_audit_creation_method SHELXL-97
_cell_angle_alpha 68.134(5)
_cell_angle_beta 73.279(5)
_cell_angle_gamma 82.921(5)
_cell_formula_units_Z 2
_cell_length_a 10.210(5)
_cell_length_b 11.460(5)
_cell_length_c 14.841(5)
_cell_measurement_reflns_used 11861
_cell_measurement_temperature 293(2)
_cell_measurement_theta_max 62.5489
_cell_measurement_theta_min 3.3181
_cell_volume 1543.2(11)
_computing_cell_refinement 'CrysAlis RED'
_computing_data_collection 'CrysAlis CCD'
_computing_data_reduction 'CrysAlis RED'
_computing_structure_refinement 'SHELXL-97 (Sheldrick, 1997)'
_computing_structure_solution 'SHELXL-97 (Sheldrick, 1997)'
_diffrn_ambient_temperature 297(2)
_diffrn_detector_area_resol_mean 15.9149
_diffrn_measured_fraction_theta_full 0.970
_diffrn_measured_fraction_theta_max 0.970
_diffrn_measurement_device_type 'Gemini S Ultra'
_diffrn_radiation_monochromator mirror
_diffrn_radiation_source 'Ultra (Cu) X-ray Source'
_diffrn_radiation_type 'Cu K\a'
_diffrn_radiation_wavelength 1.54184
_diffrn_reflns_av_R_equivalents 0.0145
_diffrn_reflns_av_sigmaI/netI 0.0119
_diffrn_reflns_limit_h_max 10
_diffrn_reflns_limit_h_min -11
_diffrn_reflns_limit_k_max 13
_diffrn_reflns_limit_k_min -13
_diffrn_reflns_limit_l_max 16
_diffrn_reflns_limit_l_min -17
_diffrn_reflns_number 12964
_diffrn_reflns_theta_full 62.69
_diffrn_reflns_theta_max 62.69
_diffrn_reflns_theta_min 3.33
_diffrn_standards_decay_% none
_exptl_absorpt_coefficient_mu 3.665
_exptl_absorpt_correction_T_max 0.5584
_exptl_absorpt_correction_T_min 0.3219
_exptl_absorpt_correction_type multi-scan
_exptl_absorpt_process_details
;
CrysAlis RED, Oxford Diffraction Ltd.,
Version 1.171.32.15 (release 10-01-2008 CrysAlis171 .NET)
(compiled Jan 10 2008,16:37:18)
Empirical absorption correction using spherical harmonics,
 implemented in SCALE3 ABSPACK scaling algorithm.
;
_exptl_crystal_colour colorless
_exptl_crystal_density_diffrn 1.451
_exptl_crystal_density_method 'not measured'
_exptl_crystal_description block
_exptl_crystal_F_000 688
_exptl_crystal_size_max 0.40
_exptl_crystal_size_mid 0.38
_exptl_crystal_size_min 0.18
_refine_diff_density_max 0.518
_refine_diff_density_min -0.469
_refine_diff_density_rms 0.077
_refine_ls_extinction_coef 0.0134(5)
_refine_ls_extinction_expression Fc^*^=kFc[1+0.001xFc^2^\l^3^/sin(2\q)]^-1/4^
_refine_ls_extinction_method SHELXL
_refine_ls_goodness_of_fit_ref 1.000
_refine_ls_hydrogen_treatment mixed
_refine_ls_matrix_type full
_refine_ls_number_parameters 366
_refine_ls_number_reflns 4813
_refine_ls_number_restraints 1
_refine_ls_restrained_S_all 1.000
_refine_ls_R_factor_all 0.0443
_refine_ls_R_factor_gt 0.0430
_refine_ls_shift/su_max 0.000
_refine_ls_shift/su_mean 0.000
_refine_ls_structure_factor_coef Fsqd
_refine_ls_weighting_details 'calc w=1/[\s^2^(Fo^2^)+(0.0275P)^2^+2.5376P] where P=(Fo^2^+2Fc^2^)/3'
_refine_ls_weighting_scheme calc
_refine_ls_wR_factor_gt 0.0972
_refine_ls_wR_factor_ref 0.0978
_reflns_number_gt 4608
_reflns_number_total 4813
_reflns_threshold_expression >2sigma(I)
_cod_data_source_file ol802177s_si_002.cif
_cod_data_source_block 080701-cu
_cod_database_code 1504947

loop_
_symmetry_equiv_pos_as_xyz
'x, y, z'
'-x, -y, -z'

loop_
_atom_site_label
_atom_site_type_symbol
_atom_site_fract_x
_atom_site_fract_y
_atom_site_fract_z
_atom_site_U_iso_or_equiv
_atom_site_adp_type
_atom_site_occupancy
_atom_site_symmetry_multiplicity
_atom_site_calc_flag
_atom_site_refinement_flags
Br1 Br 1.24294(5) 0.38911(5) 0.98761(3) 0.0804(2) Uani 1 1 d .
Br2 Br 0.55875(6) 0.75365(5) 0.26593(4) 0.0930(2) Uani 1 1 d .
O4 O 1.1390(2) 0.87708(19) 0.33856(15) 0.0547(6) Uani 1 1 d .
O1 O 1.1452(3) 0.8824(2) 0.5499(2) 0.0658(7) Uani 1 1 d .
O3 O 1.1505(3) 0.6765(2) 0.35132(17) 0.0685(7) Uani 1 1 d .
N2 N 0.8762(2) 0.7115(2) 0.63287(16) 0.0366(5) Uani 1 1 d .
N1 N 1.0434(2) 0.5966(2) 0.55693(17) 0.0383(5) Uani 1 1 d D
O5 O 0.3561(2) 0.7995(2) 0.85774(16) 0.0573(6) Uani 1 1 d .
O2 O 1.2717(2) 0.7102(3) 0.5452(2) 0.0678(7) Uani 1 1 d .
C25 C 1.0645(3) 0.7302(2) 0.5006(2) 0.0364(6) Uani 1 1 d .
C8 C 0.9203(3) 0.7881(2) 0.5258(2) 0.0362(6) Uani 1 1 d .
H8 H 0.9270 0.8763 0.5175 0.043 Uiso 1 1 calc R
C19 C 0.5528(3) 0.6597(3) 0.8358(2) 0.0516(8) Uani 1 1 d .
H19 H 0.5093 0.5949 0.8931 0.062 Uiso 1 1 calc R
C10 C 0.7753(3) 0.6657(3) 0.4792(2) 0.0478(7) Uani 1 1 d .
H10 H 0.7905 0.5941 0.5316 0.057 Uiso 1 1 calc R
C7 C 0.9402(3) 0.5856(2) 0.6523(2) 0.0369(6) Uani 1 1 d .
H7 H 0.8715 0.5249 0.6647 0.044 Uiso 1 1 calc R
C14 C 0.8053(3) 0.8840(3) 0.3847(2) 0.0469(7) Uani 1 1 d .
H14 H 0.8416 0.9606 0.3726 0.056 Uiso 1 1 calc R
C9 C 0.8309(3) 0.7784(3) 0.4628(2) 0.0377(6) Uani 1 1 d .
C29 C 1.1236(3) 0.7552(3) 0.3883(2) 0.0407(6) Uani 1 1 d .
C20 C 0.6806(3) 0.6378(3) 0.7790(2) 0.0463(7) Uani 1 1 d .
H20 H 0.7226 0.5592 0.7999 0.056 Uiso 1 1 calc R
C18 C 0.4891(3) 0.7760(3) 0.8084(2) 0.0462(7) Uani 1 1 d .
C11 C 0.6977(4) 0.6574(3) 0.4195(3) 0.0559(8) Uani 1 1 d .
H11 H 0.6622 0.5808 0.4306 0.067 Uiso 1 1 calc R
C15 C 0.7472(3) 0.7314(3) 0.6914(2) 0.0367(6) Uani 1 1 d .
C1 C 1.1434(3) 0.4517(3) 0.8880(2) 0.0532(8) Uani 1 1 d .
C3 C 1.0419(4) 0.6225(3) 0.7779(2) 0.0526(8) Uani 1 1 d .
H3 H 1.0199 0.7077 0.7534 0.063 Uiso 1 1 calc R
C5 C 1.0366(3) 0.4154(3) 0.7789(2) 0.0504(8) Uani 1 1 d .
H5 H 1.0110 0.3601 0.7546 0.060 Uiso 1 1 calc R
C4 C 1.0048(3) 0.5417(3) 0.7402(2) 0.0386(6) Uani 1 1 d .
C30 C 1.1889(5) 0.9186(4) 0.2295(3) 0.0799(13) Uani 1 1 d .
H30A H 1.2881 0.9149 0.2104 0.096 Uiso 1 1 calc R
H30B H 1.1560 0.8632 0.2052 0.096 Uiso 1 1 calc R
C26 C 1.1641(3) 0.7863(3) 0.5346(2) 0.0427(7) Uani 1 1 d .
C13 C 0.7271(3) 0.8777(3) 0.3246(3) 0.0559(8) Uani 1 1 d .
H13 H 0.7109 0.9491 0.2724 0.067 Uiso 1 1 calc R
C17 C 0.5558(3) 0.8698(3) 0.7230(2) 0.0545(8) Uani 1 1 d .
H17 H 0.5149 0.9492 0.7042 0.065 Uiso 1 1 calc R
C12 C 0.6738(3) 0.7644(3) 0.3433(3) 0.0545(8) Uani 1 1 d .
C2 C 1.1123(4) 0.5775(3) 0.8526(3) 0.0609(9) Uani 1 1 d .
H2 H 1.1375 0.6319 0.8778 0.073 Uiso 1 1 calc R
C22 C 0.3283(3) 0.8154(3) 0.9552(2) 0.0547(8) Uani 1 1 d .
C6 C 1.1058(4) 0.3695(3) 0.8530(3) 0.0563(8) Uani 1 1 d .
H6 H 1.1265 0.2841 0.8787 0.068 Uiso 1 1 calc R
C24 C 0.3288(5) 0.6894(4) 1.0382(3) 0.0838(13) Uani 1 1 d .
H24A H 0.2629 0.6361 1.0386 0.126 Uiso 1 1 calc R
H24B H 0.3057 0.7011 1.1018 0.126 Uiso 1 1 calc R
H24C H 0.4182 0.6510 1.0270 0.126 Uiso 1 1 calc R
C23 C 0.4300(5) 0.9014(5) 0.9520(4) 0.0902(14) Uani 1 1 d .
H23A H 0.4272 0.9808 0.8990 0.135 Uiso 1 1 calc R
H23B H 0.5200 0.8646 0.9398 0.135 Uiso 1 1 calc R
H23C H 0.4078 0.9139 1.0152 0.135 Uiso 1 1 calc R
C16 C 0.6823(3) 0.8487(3) 0.6645(2) 0.0491(8) Uani 1 1 d .
H16 H 0.7244 0.9134 0.6066 0.059 Uiso 1 1 calc R
C27 C 1.3724(4) 0.7419(4) 0.5860(4) 0.0819(13) Uani 1 1 d .
H27A H 1.3281 0.7863 0.6314 0.098 Uiso 1 1 calc R
H27B H 1.4427 0.7949 0.5320 0.098 Uiso 1 1 calc R
C21 C 0.1850(5) 0.8728(5) 0.9669(3) 0.0912(14) Uani 1 1 d .
H21A H 0.1228 0.8151 0.9687 0.137 Uiso 1 1 calc R
H21B H 0.1845 0.9498 0.9111 0.137 Uiso 1 1 calc R
H21C H 0.1570 0.8899 1.0284 0.137 Uiso 1 1 calc R
C28 C 1.4328(5) 0.6218(6) 0.6404(4) 0.0970(15) Uani 1 1 d .
H28A H 1.4997 0.6381 0.6681 0.145 Uiso 1 1 calc R
H28B H 1.4757 0.5787 0.5947 0.145 Uiso 1 1 calc R
H28C H 1.3622 0.5705 0.6937 0.145 Uiso 1 1 calc R
C31 C 1.1424(6) 1.0456(5) 0.1844(3) 0.0976(15) Uani 1 1 d .
H31A H 1.1755 1.0719 0.1125 0.146 Uiso 1 1 calc R
H31B H 1.1764 1.1006 0.2077 0.146 Uiso 1 1 calc R
H31C H 1.0442 1.0490 0.2030 0.146 Uiso 1 1 calc R
H1 H 1.119(3) 0.556(4) 0.569(4) 0.110(17) Uiso 1 1 d D

loop_
_atom_site_aniso_label
_atom_site_aniso_U_11
_atom_site_aniso_U_22
_atom_site_aniso_U_33
_atom_site_aniso_U_23
_atom_site_aniso_U_13
_atom_site_aniso_U_12
Br1 0.0831(3) 0.0944(4) 0.0614(3) -0.0065(2) -0.0439(2) -0.0012(2)
Br2 0.0977(4) 0.1033(4) 0.1135(4) -0.0475(3) -0.0769(3) 0.0189(3)
O4 0.0741(15) 0.0440(12) 0.0368(11) -0.0128(9) -0.0024(10) -0.0017(10)
O1 0.0785(17) 0.0489(13) 0.0919(18) -0.0358(13) -0.0422(14) 0.0027(12)
O3 0.105(2) 0.0536(14) 0.0476(13) -0.0288(11) -0.0023(13) -0.0126(13)
N2 0.0420(13) 0.0326(11) 0.0324(12) -0.0101(9) -0.0092(10) 0.0038(9)
N1 0.0420(13) 0.0337(12) 0.0389(13) -0.0133(10) -0.0123(10) 0.0055(10)
O5 0.0423(12) 0.0817(16) 0.0471(12) -0.0281(12) -0.0074(10) 0.0086(11)
O2 0.0485(13) 0.0829(17) 0.105(2) -0.0619(16) -0.0351(13) 0.0109(12)
C25 0.0399(15) 0.0361(14) 0.0356(14) -0.0150(12) -0.0105(12) -0.0006(11)
C8 0.0418(15) 0.0318(13) 0.0346(14) -0.0119(11) -0.0095(12) 0.0008(11)
C19 0.0504(18) 0.0536(19) 0.0405(16) -0.0101(14) -0.0042(14) -0.0044(15)
C10 0.0548(18) 0.0440(17) 0.0478(17) -0.0140(14) -0.0219(15) 0.0009(14)
C7 0.0394(15) 0.0332(14) 0.0380(14) -0.0123(12) -0.0115(12) 0.0018(11)
C14 0.0501(17) 0.0433(16) 0.0480(17) -0.0154(14) -0.0173(14) 0.0048(13)
C9 0.0380(15) 0.0396(15) 0.0356(14) -0.0158(12) -0.0090(12) 0.0051(12)
C29 0.0395(15) 0.0445(16) 0.0400(15) -0.0171(13) -0.0094(12) -0.0037(12)
C20 0.0495(17) 0.0410(16) 0.0412(16) -0.0092(13) -0.0108(13) 0.0049(13)
C18 0.0406(16) 0.0577(19) 0.0404(16) -0.0201(14) -0.0091(13) 0.0038(14)
C11 0.058(2) 0.0548(19) 0.066(2) -0.0253(17) -0.0270(17) -0.0007(16)
C15 0.0397(15) 0.0393(15) 0.0342(14) -0.0156(12) -0.0119(12) 0.0016(12)
C1 0.0492(18) 0.066(2) 0.0381(16) -0.0080(15) -0.0171(14) 0.0005(15)
C3 0.071(2) 0.0441(17) 0.0493(18) -0.0183(14) -0.0264(16) 0.0072(15)
C5 0.0573(19) 0.0410(16) 0.0546(18) -0.0136(14) -0.0227(15) 0.0011(14)
C4 0.0372(15) 0.0409(15) 0.0353(14) -0.0121(12) -0.0093(12) 0.0026(12)
C30 0.114(3) 0.067(2) 0.0353(18) -0.0091(17) 0.002(2) 0.000(2)
C26 0.0475(17) 0.0442(17) 0.0396(15) -0.0167(13) -0.0118(13) -0.0049(13)
C13 0.059(2) 0.056(2) 0.0530(19) -0.0151(16) -0.0268(16) 0.0142(16)
C17 0.0558(19) 0.0474(18) 0.0507(18) -0.0153(15) -0.0095(15) 0.0160(15)
C12 0.0471(18) 0.072(2) 0.059(2) -0.0334(18) -0.0280(16) 0.0140(16)
C2 0.078(2) 0.064(2) 0.0519(19) -0.0237(17) -0.0306(18) 0.0008(18)
C22 0.0552(19) 0.061(2) 0.0419(17) -0.0204(15) -0.0033(14) 0.0026(16)
C6 0.060(2) 0.0455(18) 0.056(2) -0.0044(15) -0.0243(16) 0.0048(15)
C24 0.107(3) 0.076(3) 0.051(2) -0.016(2) -0.004(2) 0.003(2)
C23 0.102(3) 0.098(3) 0.076(3) -0.048(3) 0.002(2) -0.028(3)
C16 0.0537(18) 0.0392(16) 0.0417(16) -0.0094(13) -0.0024(14) 0.0045(13)
C27 0.058(2) 0.098(3) 0.124(4) -0.063(3) -0.043(2) 0.002(2)
C21 0.074(3) 0.120(4) 0.068(3) -0.041(3) -0.002(2) 0.026(3)
C28 0.069(3) 0.142(5) 0.097(3) -0.049(3) -0.036(3) -0.007(3)
C31 0.127(4) 0.088(3) 0.056(2) -0.003(2) -0.025(3) 0.007(3)

loop_
_atom_type_symbol
_atom_type_description
_atom_type_scat_dispersion_real
_atom_type_scat_dispersion_imag
_atom_type_scat_source
C C 0.0181 0.0091 'International Tables Vol C Tables 4.2.6.8 and 6.1.1.4'
H H 0.0000 0.0000 'International Tables Vol C Tables 4.2.6.8 and 6.1.1.4'
N N 0.0311 0.0180 'International Tables Vol C Tables 4.2.6.8 and 6.1.1.4'
O O 0.0492 0.0322 'International Tables Vol C Tables 4.2.6.8 and 6.1.1.4'
Br Br -0.6763 1.2805 'International Tables Vol C Tables 4.2.6.8 and 6.1.1.4'

loop_
_geom_angle_atom_site_label_1
_geom_angle_atom_site_label_2
_geom_angle_atom_site_label_3
_geom_angle
C29 O4 C30 117.4(3)
C15 N2 C8 120.5(2)
C15 N2 C7 121.5(2)
C8 N2 C7 110.5(2)
C25 N1 C7 106.8(2)
C18 O5 C22 120.1(2)
C26 O2 C27 117.8(3)
N1 C25 C29 111.0(2)
N1 C25 C8 103.1(2)
C29 C25 C8 113.2(2)
N1 C25 C26 112.6(2)
C29 C25 C26 107.3(2)
C8 C25 C26 109.7(2)
N2 C8 C9 114.6(2)
N2 C8 C25 98.8(2)
C9 C8 C25 113.0(2)
C18 C19 C20 120.9(3)
C11 C10 C9 121.4(3)
N2 C7 N1 103.8(2)
N2 C7 C4 114.3(2)
N1 C7 C4 111.3(2)
C13 C14 C9 121.4(3)
C10 C9 C14 118.0(3)
C10 C9 C8 122.0(2)
C14 C9 C8 120.0(3)
O3 C29 O4 125.2(3)
O3 C29 C25 124.9(3)
O4 C29 C25 109.9(2)
C19 C20 C15 121.2(3)
C17 C18 C19 118.2(3)
C17 C18 O5 118.6(3)
C19 C18 O5 123.0(3)
C12 C11 C10 118.8(3)
C20 C15 C16 117.5(3)
C20 C15 N2 122.2(2)
C16 C15 N2 120.3(2)
C2 C1 C6 121.7(3)
C2 C1 Br1 119.4(3)
C6 C1 Br1 118.9(3)
C4 C3 C2 120.6(3)
C4 C5 C6 121.2(3)
C5 C4 C3 118.7(3)
C5 C4 C7 117.6(3)
C3 C4 C7 123.5(3)
C31 C30 O4 110.2(3)
O1 C26 O2 125.5(3)
O1 C26 C25 124.8(3)
O2 C26 C25 109.7(2)
C12 C13 C14 118.8(3)
C18 C17 C16 121.5(3)
C13 C12 C11 121.5(3)
C13 C12 Br2 120.0(3)
C11 C12 Br2 118.5(3)
C1 C2 C3 118.8(3)
O5 C22 C23 110.5(3)
O5 C22 C24 110.5(3)
C23 C22 C24 111.1(4)
O5 C22 C21 102.3(3)
C23 C22 C21 111.9(4)
C24 C22 C21 110.2(3)
C1 C6 C5 118.9(3)
C17 C16 C15 120.7(3)
O2 C27 C28 106.6(3)

loop_
_geom_bond_atom_site_label_1
_geom_bond_atom_site_label_2
_geom_bond_distance
Br1 C1 1.905(3)
Br2 C12 1.905(3)
O4 C29 1.319(4)
O4 C30 1.455(4)
O1 C26 1.187(4)
O3 C29 1.188(4)
N2 C15 1.399(4)
N2 C8 1.465(3)
N2 C7 1.469(3)
N1 C25 1.454(4)
N1 C7 1.473(4)
O5 C18 1.392(4)
O5 C22 1.467(4)
O2 C26 1.324(4)
O2 C27 1.473(4)
C25 C29 1.527(4)
C25 C8 1.542(4)
C25 C26 1.550(4)
C8 C9 1.520(4)
C19 C18 1.379(5)
C19 C20 1.385(4)
C10 C11 1.381(4)
C10 C9 1.384(4)
C7 C4 1.521(4)
C14 C13 1.383(5)
C14 C9 1.389(4)
C20 C15 1.391(4)
C18 C17 1.377(5)
C11 C12 1.376(5)
C15 C16 1.392(4)
C1 C2 1.368(5)
C1 C6 1.369(5)
C3 C4 1.382(4)
C3 C2 1.397(5)
C5 C4 1.380(4)
C5 C6 1.383(5)
C30 C31 1.442(6)
C13 C12 1.371(5)
C17 C16 1.384(4)
C22 C23 1.497(6)
C22 C24 1.509(5)
C22 C21 1.519(5)
C27 C28 1.474(7)

loop_
_geom_torsion_atom_site_label_1
_geom_torsion_atom_site_label_2
_geom_torsion_atom_site_label_3
_geom_torsion_atom_site_label_4
_geom_torsion
C7 N1 C25 C29 -158.0(2)
C7 N1 C25 C8 -36.5(3)
C7 N1 C25 C26 81.7(3)
C15 N2 C8 C9 -60.6(3)
C7 N2 C8 C9 89.6(3)
C15 N2 C8 C25 178.9(2)
C7 N2 C8 C25 -30.9(3)
N1 C25 C8 N2 40.2(2)
C29 C25 C8 N2 160.2(2)
C26 C25 C8 N2 -80.0(2)
N1 C25 C8 C9 -81.5(3)
C29 C25 C8 C9 38.6(3)
C26 C25 C8 C9 158.4(2)
C15 N2 C7 N1 159.9(2)
C8 N2 C7 N1 10.1(3)
C15 N2 C7 C4 -78.6(3)
C8 N2 C7 C4 131.6(2)
C25 N1 C7 N2 17.2(3)
C25 N1 C7 C4 -106.3(2)
C11 C10 C9 C14 0.6(5)
C11 C10 C9 C8 -178.0(3)
C13 C14 C9 C10 -0.1(4)
C13 C14 C9 C8 178.5(3)
N2 C8 C9 C10 -38.5(4)
C25 C8 C9 C10 73.7(3)
N2 C8 C9 C14 142.9(3)
C25 C8 C9 C14 -105.0(3)
C30 O4 C29 O3 2.0(5)
C30 O4 C29 C25 -177.4(3)
N1 C25 C29 O3 -0.7(4)
C8 C25 C29 O3 -116.2(3)
C26 C25 C29 O3 122.7(3)
N1 C25 C29 O4 178.6(2)
C8 C25 C29 O4 63.2(3)
C26 C25 C29 O4 -58.0(3)
C18 C19 C20 C15 -1.6(5)
C20 C19 C18 C17 0.2(5)
C20 C19 C18 O5 174.2(3)
C22 O5 C18 C17 -108.6(3)
C22 O5 C18 C19 77.4(4)
C9 C10 C11 C12 -1.1(5)
C19 C20 C15 C16 1.7(4)
C19 C20 C15 N2 -179.9(3)
C8 N2 C15 C20 155.9(3)
C7 N2 C15 C20 9.0(4)
C8 N2 C15 C16 -25.8(4)
C7 N2 C15 C16 -172.7(3)
C6 C5 C4 C3 -0.8(5)
C6 C5 C4 C7 174.5(3)
C2 C3 C4 C5 1.1(5)
C2 C3 C4 C7 -174.0(3)
N2 C7 C4 C5 164.4(3)
N1 C7 C4 C5 -78.3(3)
N2 C7 C4 C3 -20.4(4)
N1 C7 C4 C3 96.8(3)
C29 O4 C30 C31 153.5(4)
C27 O2 C26 O1 4.6(5)
C27 O2 C26 C25 -174.6(3)
N1 C25 C26 O1 -134.5(3)
C29 C25 C26 O1 103.1(3)
C8 C25 C26 O1 -20.2(4)
N1 C25 C26 O2 44.8(3)
C29 C25 C26 O2 -77.7(3)
C8 C25 C26 O2 159.0(2)
C9 C14 C13 C12 0.2(5)
C19 C18 C17 C16 1.1(5)
O5 C18 C17 C16 -173.2(3)
C14 C13 C12 C11 -0.7(5)
C14 C13 C12 Br2 177.2(2)
C10 C11 C12 C13 1.2(5)
C10 C11 C12 Br2 -176.8(3)
C6 C1 C2 C3 -0.8(5)
Br1 C1 C2 C3 178.6(3)
C4 C3 C2 C1 -0.3(5)
C18 O5 C22 C23 46.0(4)
C18 O5 C22 C24 -77.4(4)
C18 O5 C22 C21 165.2(3)
C2 C1 C6 C5 1.0(5)
Br1 C1 C6 C5 -178.3(3)
C4 C5 C6 C1 -0.2(5)
C18 C17 C16 C15 -1.0(5)
C20 C15 C16 C17 -0.4(5)
N2 C15 C16 C17 -178.8(3)
C26 O2 C27 C28 149.8(4)
